data_4030238
loop_
_publ_author_name
'Gromov, Sergey P.'
'Vedernikov, Artem I.'
'Lobova, Natalia A.'
'Kuz'mina, Lyudmila G.'
'Dmitrieva, Svetlana N.'
'Strelenko, Yuri A.'
'Howard, Judith A. K.'

_publ_section_title
;
 Synthesis, structure, and properties of supramolecular photoswitches
 based on ammonioalkyl derivatives of crown ether styryl dyes.
;
_journal_issue 23
_journal_name_full 'The Journal of organic chemistry'
_journal_page_first 11416
_journal_page_last 11430
_journal_paper_doi 10.1021/jo5018074
_journal_volume 79
_journal_year 2014
_chemical_formula_sum 'C50 H84 Br4 N4 O18'
_chemical_formula_weight 1348.85
_chemical_name_systematic
; 
 ? 
;
_space_group_IT_number 15
_symmetry_cell_setting monoclinic
_symmetry_space_group_name_Hall '-C 2yc'
_symmetry_space_group_name_H-M 'C 1 2/c 1'
_atom_sites_solution_hydrogens geom
_atom_sites_solution_primary direct
_atom_sites_solution_secondary difmap
_audit_creation_method SHELXL-97
_cell_angle_alpha 90.00
_cell_angle_beta 112.254(2)
_cell_angle_gamma 90.00
_cell_formula_units_Z 4
_cell_length_a 35.2762(12)
_cell_length_b 9.8049(3)
_cell_length_c 18.5204(8)
_cell_measurement_reflns_used 5684
_cell_measurement_temperature 120(2)
_cell_measurement_theta_max 29.897
_cell_measurement_theta_min 2.169
_cell_volume 5928.7(4)
_computing_structure_refinement 'SHELXL-97 (Sheldrick, 1997)'
_computing_structure_solution 'SHELXS-97 (Sheldrick, 1990)'
_diffrn_ambient_temperature 120(2)
_diffrn_measured_fraction_theta_full 0.998
_diffrn_measured_fraction_theta_max 0.998
_diffrn_measurement_device_type 'Bruker SMART-6K'
_diffrn_measurement_method /W
_diffrn_radiation_monochromator graphite
_diffrn_radiation_source 'fine-focus sealed tube'
_diffrn_radiation_type MoK\a
_diffrn_radiation_wavelength 0.71073
_diffrn_reflns_av_R_equivalents 0.0796
_diffrn_reflns_av_sigmaI/netI 0.0694
_diffrn_reflns_limit_h_max 48
_diffrn_reflns_limit_h_min -44
_diffrn_reflns_limit_k_max 13
_diffrn_reflns_limit_k_min -13
_diffrn_reflns_limit_l_max 25
_diffrn_reflns_limit_l_min -25
_diffrn_reflns_number 41455
_diffrn_reflns_theta_full 29.00
_diffrn_reflns_theta_max 29.00
_diffrn_reflns_theta_min 2.17
_exptl_absorpt_coefficient_mu 2.786
_exptl_absorpt_correction_T_max 0.6964
_exptl_absorpt_correction_T_min 0.5093
_exptl_absorpt_correction_type multi-scan
_exptl_absorpt_process_details SADABS
_exptl_crystal_colour orange
_exptl_crystal_density_diffrn 1.511
_exptl_crystal_density_method 'not measured'
_exptl_crystal_description block
_exptl_crystal_F_000 2784
_exptl_crystal_size_max 0.28
_exptl_crystal_size_mid 0.26
_exptl_crystal_size_min 0.14
_refine_diff_density_max 2.091
_refine_diff_density_min -1.427
_refine_diff_density_rms 0.137
_refine_ls_extinction_coef 0.00011(15)
_refine_ls_extinction_expression Fc^*^=kFc[1+0.001xFc^2^\l^3^/sin(2\q)]^-1/4^
_refine_ls_extinction_method SHELXL
_refine_ls_goodness_of_fit_ref 0.996
_refine_ls_hydrogen_treatment constr
_refine_ls_matrix_type full
_refine_ls_number_parameters 466
_refine_ls_number_reflns 7873
_refine_ls_number_restraints 56
_refine_ls_restrained_S_all 0.998
_refine_ls_R_factor_all 0.1511
_refine_ls_R_factor_gt 0.0846
_refine_ls_shift/su_max 0.001
_refine_ls_shift/su_mean 0.000
_refine_ls_structure_factor_coef Fsqd
_refine_ls_weighting_details 'calc w=1/[\s^2^(Fo^2^)+(0.1334P)^2^+41.9464P] where P=(Fo^2^+2Fc^2^)/3'
_refine_ls_weighting_scheme calc
_refine_ls_wR_factor_gt 0.2391
_refine_ls_wR_factor_ref 0.2657
_reflns_number_gt 4357
_reflns_number_total 7873
_reflns_threshold_expression >2sigma(I)
_cod_data_source_file jo5018074_si_002.cif
_cod_data_source_block dye_1a+cyclobutane_9a
_cod_depositor_comments
;
The following automatic conversions were performed:

'_symmetry_cell_setting' value 'Monoclinic' changed to 'monoclinic'
according to
/home/saulius/struct/COD-crude-data--automatic-downloads/rss-feeds/ACS/lib/dictionaries/cif_core.dic
dictionary named 'cif_core.dic' version 2.4.2 from 2011-04-26.

Automatic conversion script
Id: cif_fix_values 2935 2014-11-11 08:27:57Z andrius 

 Adding full bibliography for 4030234--4030240.cif.
;
_cod_original_sg_symbol_H-M C2/c
_cod_database_code 4030238

loop_
_symmetry_equiv_pos_as_xyz
'x, y, z'
'-x, y, -z+1/2'
'x+1/2, y+1/2, z'
'-x+1/2, y+1/2, -z+1/2'
'-x, -y, -z'
'x, -y, z-1/2'
'-x+1/2, -y+1/2, -z'
'x+1/2, -y+1/2, z-1/2'

loop_
_atom_site_label
_atom_site_type_symbol
_atom_site_fract_x
_atom_site_fract_y
_atom_site_fract_z
_atom_site_U_iso_or_equiv
_atom_site_adp_type
_atom_site_occupancy
_atom_site_symmetry_multiplicity
_atom_site_calc_flag
_atom_site_refinement_flags
_atom_site_disorder_assembly
_atom_site_disorder_group
Br1 Br 0.51878(2) 0.84989(6) 0.90747(5) 0.0549(3) Uani 1 1 d . . .
Br2 Br 0.23264(3) 0.63649(7) 0.69027(5) 0.0597(3) Uani 1 1 d . . .
O1 O 0.42184(12) 0.2461(4) 0.6700(3) 0.0406(10) Uani 1 1 d . . .
O2 O 0.35493(13) 0.1401(4) 0.5433(3) 0.0421(10) Uani 1 1 d . B .
O5 O 0.36222(15) 0.6838(4) 0.6467(3) 0.0581(14) Uani 1 1 d . . .
O6 O 0.42815(12) 0.5029(3) 0.7009(2) 0.0347(9) Uani 1 1 d . A .
N1 N 0.64628(19) 0.5756(6) 1.2042(3) 0.0465(13) Uani 1 1 d . . .
N2 N 0.65382(15) 0.6149(5) 1.3794(3) 0.0312(10) Uani 1 1 d . A .
H2A H 0.6489 0.6712 1.4139 0.047 Uiso 1 1 calc R . .
H2B H 0.6708 0.5463 1.4058 0.047 Uiso 1 1 calc R . .
H2C H 0.6297 0.5789 1.3462 0.047 Uiso 1 1 calc R . .
C1 C 0.6479(8) 0.444(2) 1.2061(15) 0.041(5) Uani 0.364(12) 1 d P A 1
H1 H 0.6676 0.3917 1.2461 0.049 Uiso 0.364(12) 1 calc PR A 1
C2 C 0.6182(9) 0.391(3) 1.1443(16) 0.052(6) Uani 0.364(12) 1 d P A 1
H2 H 0.6164 0.2944 1.1405 0.063 Uiso 0.364(12) 1 calc PR A 1
C3 C 0.5904(9) 0.465(3) 1.0865(15) 0.037(7) Uani 0.364(12) 1 d PU A 1
C4 C 0.5940(10) 0.608(3) 1.0940(17) 0.057(10) Uani 0.364(12) 1 d P A 1
H4 H 0.5742 0.6619 1.0554 0.069 Uiso 0.364(12) 1 calc PR A 1
C6 C 0.5608(6) 0.3943(16) 1.0182(10) 0.040(4) Uani 0.364(12) 1 d P A 1
H6 H 0.5625 0.2975 1.0189 0.048 Uiso 0.364(12) 1 calc PR A 1
C7 C 0.5337(5) 0.445(2) 0.9594(11) 0.055(5) Uani 0.364(12) 1 d PDU A 1
H7 H 0.5351 0.5414 0.9537 0.066 Uiso 0.364(12) 1 calc PR A 1
C1' C 0.6286(5) 0.4478(13) 1.1743(9) 0.036(3) Uani 0.636(12) 1 d P A 2
H1' H 0.6418 0.3689 1.2024 0.043 Uiso 0.636(12) 1 calc PR A 2
C2' C 0.5944(6) 0.4279(13) 1.1088(10) 0.037(3) Uani 0.636(12) 1 d P A 2
H2' H 0.5850 0.3376 1.0935 0.044 Uiso 0.636(12) 1 calc PR A 2
C3' C 0.5729(3) 0.5373(10) 1.0638(6) 0.032(2) Uani 0.636(12) 1 d P A 2
C4' C 0.5909(4) 0.6673(12) 1.0878(8) 0.034(3) Uani 0.636(12) 1 d P A 2
H4' H 0.5794 0.7463 1.0577 0.040 Uiso 0.636(12) 1 calc PR A 2
C6' C 0.5307(3) 0.5373(9) 1.0000(5) 0.041(3) Uani 0.636(12) 1 d P . 2
H6' H 0.5313 0.5849 0.9527 0.049 Uiso 0.636(12) 1 calc PR A 2
C7' C 0.5064(3) 0.4029(9) 0.9767(5) 0.037(2) Uani 0.636(12) 1 d PD . 2
H7' H 0.5210 0.3262 1.0118 0.044 Uiso 0.636(12) 1 calc PR A 2
C5 C 0.6256(2) 0.6770(7) 1.1561(4) 0.0410(14) Uani 1 1 d . A .
H5A H 0.6307 0.7723 1.1621 0.049 Uiso 0.364(12) 1 calc PR A 1
H5B H 0.6360 0.7664 1.1709 0.049 Uiso 0.636(12) 1 calc PR A 2
C8 C 0.4959(3) 0.3671(8) 0.8910(4) 0.061(2) Uani 1 1 d D . .
C9 C 0.4912(2) 0.2305(8) 0.8753(4) 0.0488(17) Uani 1 1 d . A .
H9 H 0.5046 0.1666 0.9155 0.059 Uiso 1 1 calc R . .
C10 C 0.46699(18) 0.1840(6) 0.8013(4) 0.0369(13) Uani 1 1 d . . .
H10 H 0.4643 0.0890 0.7901 0.044 Uiso 1 1 calc R A .
C11 C 0.44706(17) 0.2772(5) 0.7446(3) 0.0327(12) Uani 1 1 d . A .
C12 C 0.45154(16) 0.4191(5) 0.7611(3) 0.0281(11) Uani 1 1 d . . .
C13 C 0.47716(17) 0.4615(6) 0.8334(3) 0.0348(12) Uani 1 1 d . A .
H13 H 0.4820 0.5561 0.8440 0.042 Uiso 1 1 calc R . .
C14 C 0.4180(2) 0.1020(5) 0.6493(4) 0.0419(15) Uani 1 1 d . . .
H14A H 0.4022 0.0537 0.6756 0.050 Uiso 1 1 calc R . .
H14B H 0.4454 0.0594 0.6654 0.050 Uiso 1 1 calc R . .
C15 C 0.3965(2) 0.0941(6) 0.5635(4) 0.0427(15) Uani 1 1 d . . .
H15A H 0.4105 0.1522 0.5376 0.051 Uiso 1 1 calc R . .
H15B H 0.3966 -0.0011 0.5457 0.051 Uiso 1 1 calc R . .
C16 C 0.3331(3) 0.1276(8) 0.4604(4) 0.059(2) Uani 1 1 d . . .
H16A H 0.3343 0.0328 0.4431 0.071 Uiso 0.474(12) 1 calc PR B 1
H16B H 0.3449 0.1891 0.4320 0.071 Uiso 0.474(12) 1 calc PR B 1
H16C H 0.3506 0.1623 0.4334 0.071 Uiso 0.526(12) 1 calc PR B 2
H16D H 0.3276 0.0300 0.4469 0.071 Uiso 0.526(12) 1 calc PR B 2
C17 C 0.2880(9) 0.169(3) 0.4454(17) 0.045(6) Uani 0.474(12) 1 d PU B 1
H17A H 0.2717 0.1592 0.3888 0.054 Uiso 0.474(12) 1 calc PR B 1
H17B H 0.2770 0.1024 0.4727 0.054 Uiso 0.474(12) 1 calc PR B 1
O3 O 0.2808(3) 0.3008(8) 0.4679(4) 0.029(2) Uani 0.474(12) 1 d PD B 1
C18 C 0.2866(7) 0.4108(16) 0.4205(12) 0.053(5) Uani 0.474(12) 1 d PDU B 1
H18A H 0.2723 0.3902 0.3644 0.063 Uiso 0.474(12) 1 calc PR B 1
H18B H 0.3161 0.4235 0.4314 0.063 Uiso 0.474(12) 1 calc PR B 1
C19 C 0.2696(7) 0.533(2) 0.4415(9) 0.064(5) Uani 0.474(12) 1 d PDU B 1
H19A H 0.2721 0.6100 0.4088 0.076 Uiso 0.474(12) 1 calc PR B 1
H19B H 0.2400 0.5184 0.4291 0.076 Uiso 0.474(12) 1 calc PR B 1
O4 O 0.2889(5) 0.5718(16) 0.5226(8) 0.056(4) Uani 0.474(12) 1 d PD B 1
C20 C 0.2911(6) 0.7048(18) 0.5494(12) 0.065(5) Uani 0.474(12) 1 d PU B 1
H20A H 0.2846 0.7070 0.5970 0.078 Uiso 0.474(12) 1 calc PR B 1
H20B H 0.2707 0.7620 0.5091 0.078 Uiso 0.474(12) 1 calc PR B 1
C21 C 0.3314(6) 0.7577(19) 0.5665(16) 0.057(5) Uani 0.474(12) 1 d PU B 1
H21A H 0.3316 0.8577 0.5738 0.069 Uiso 0.474(12) 1 calc PR B 1
H21B H 0.3403 0.7379 0.5229 0.069 Uiso 0.474(12) 1 calc PR B 1
C17' C 0.2960(8) 0.199(3) 0.4334(13) 0.051(6) Uani 0.526(12) 1 d P B 2
H17C H 0.2818 0.1875 0.3764 0.061 Uiso 0.526(12) 1 calc PR B 2
H17D H 0.2778 0.1653 0.4592 0.061 Uiso 0.526(12) 1 calc PR B 2
O3' O 0.3054(4) 0.3374(11) 0.4516(6) 0.064(4) Uani 0.526(12) 1 d PD B 2
C18' C 0.2691(5) 0.4243(15) 0.4199(10) 0.051(4) Uani 0.526(12) 1 d PDU B 2
H18C H 0.2528 0.4030 0.3645 0.061 Uiso 0.526(12) 1 calc PR B 2
H18D H 0.2514 0.4162 0.4505 0.061 Uiso 0.526(12) 1 calc PR B 2
C19' C 0.2878(5) 0.5570(13) 0.4287(6) 0.045(3) Uani 0.526(12) 1 d PD B 2
H19C H 0.3101 0.5550 0.4087 0.054 Uiso 0.526(12) 1 calc PR B 2
H19D H 0.2672 0.6248 0.3980 0.054 Uiso 0.526(12) 1 calc PR B 2
O4' O 0.3039(4) 0.5958(12) 0.5086(6) 0.038(3) Uani 0.526(12) 1 d PD B 2
C20' C 0.3158(5) 0.7324(11) 0.5206(8) 0.045(4) Uani 0.526(12) 1 d P B 2
H20C H 0.2927 0.7916 0.4893 0.054 Uiso 0.526(12) 1 calc PR B 2
H20D H 0.3388 0.7486 0.5035 0.054 Uiso 0.526(12) 1 calc PR B 2
C21' C 0.3290(4) 0.7678(12) 0.6070(8) 0.039(3) Uani 0.526(12) 1 d P B 2
H21C H 0.3371 0.8649 0.6160 0.047 Uiso 0.526(12) 1 calc PR B 2
H21D H 0.3063 0.7510 0.6249 0.047 Uiso 0.526(12) 1 calc PR B 2
C22 C 0.4013(2) 0.7137(6) 0.6459(5) 0.0475(16) Uani 1 1 d . A .
H22A H 0.4058 0.8136 0.6488 0.057 Uiso 1 1 calc R . .
H22B H 0.4031 0.6801 0.5969 0.057 Uiso 1 1 calc R . .
C23 C 0.4329(2) 0.6466(5) 0.7136(4) 0.0388(14) Uani 1 1 d . . .
H23A H 0.4606 0.6755 0.7182 0.047 Uiso 1 1 calc R A .
H23B H 0.4292 0.6715 0.7624 0.047 Uiso 1 1 calc R . .
C24 C 0.6829(2) 0.6078(10) 1.2743(5) 0.064(2) Uani 1 1 d . A .
H24A H 0.7030 0.6563 1.2580 0.077 Uiso 1 1 calc R . .
H24B H 0.6957 0.5214 1.2996 0.077 Uiso 1 1 calc R . .
C25 C 0.6737(2) 0.6948(8) 1.3334(4) 0.0512(17) Uani 1 1 d . . .
H25A H 0.6995 0.7353 1.3700 0.061 Uiso 1 1 calc R A .
H25B H 0.6553 0.7704 1.3059 0.061 Uiso 1 1 calc R . .
O1W O 0.37640(17) 1.0141(6) 0.7785(4) 0.0630(14) Uani 1 1 d G . .
H1WA H 0.3545 0.9639 0.7654 0.095 Uiso 1 1 d G . .
H1WB H 0.3973 0.9685 0.8101 0.095 Uiso 1 1 d G . .
O2W O 0.30470(18) 0.8624(6) 0.7590(4) 0.0718(17) Uani 1 1 d . . .
O3W O 0.43613(14) 0.9485(5) 0.9267(3) 0.0518(12) Uani 1 1 d . . .

loop_
_atom_site_aniso_label
_atom_site_aniso_U_11
_atom_site_aniso_U_22
_atom_site_aniso_U_33
_atom_site_aniso_U_23
_atom_site_aniso_U_13
_atom_site_aniso_U_12
Br1 0.0580(5) 0.0294(3) 0.0831(6) -0.0059(3) 0.0332(4) -0.0016(3)
Br2 0.0602(5) 0.0397(4) 0.0719(6) -0.0133(3) 0.0168(4) -0.0020(3)
O1 0.036(2) 0.0186(16) 0.049(3) -0.0072(16) -0.0040(19) 0.0026(15)
O2 0.039(2) 0.038(2) 0.038(2) -0.0149(18) 0.0018(19) 0.0013(17)
O5 0.046(3) 0.025(2) 0.090(4) 0.003(2) 0.011(3) 0.0101(19)
O6 0.038(2) 0.0172(16) 0.039(2) -0.0014(15) 0.0039(18) -0.0011(14)
N1 0.059(4) 0.039(3) 0.054(3) 0.005(2) 0.036(3) 0.005(2)
N2 0.033(3) 0.029(2) 0.027(2) -0.0010(17) 0.006(2) 0.0040(18)
C1 0.045(13) 0.049(11) 0.038(13) -0.006(10) 0.026(10) -0.002(11)
C2 0.043(14) 0.074(16) 0.042(14) -0.031(13) 0.019(11) 0.002(13)
C3 0.037(9) 0.045(11) 0.028(9) -0.007(7) 0.011(7) 0.002(8)
C4 0.073(19) 0.08(2) 0.040(13) 0.031(17) 0.039(13) 0.04(2)
C6 0.052(11) 0.029(7) 0.035(9) 0.017(6) 0.012(8) -0.005(7)
C7 0.043(8) 0.080(10) 0.052(9) -0.008(7) 0.028(7) -0.007(7)
C1' 0.041(8) 0.032(5) 0.035(8) 0.000(5) 0.014(6) 0.008(6)
C2' 0.049(9) 0.022(5) 0.037(8) -0.005(5) 0.014(7) 0.003(5)
C3' 0.044(6) 0.022(4) 0.027(5) -0.007(4) 0.012(4) -0.008(4)
C4' 0.033(6) 0.032(6) 0.028(6) 0.008(5) 0.003(4) -0.005(5)
C6' 0.058(6) 0.030(4) 0.028(5) 0.001(4) 0.009(4) -0.013(4)
C7' 0.038(5) 0.027(4) 0.038(5) 0.004(4) 0.007(4) -0.001(4)
C5 0.038(3) 0.041(3) 0.042(4) 0.000(3) 0.013(3) -0.003(3)
C8 0.070(5) 0.069(5) 0.033(3) -0.007(3) 0.005(3) 0.034(4)
C9 0.057(4) 0.058(4) 0.034(3) 0.011(3) 0.020(3) 0.029(3)
C10 0.034(3) 0.033(3) 0.045(3) 0.007(2) 0.016(3) 0.010(2)
C11 0.029(3) 0.024(2) 0.041(3) 0.001(2) 0.009(2) 0.001(2)
C12 0.027(3) 0.025(2) 0.033(3) 0.000(2) 0.012(2) -0.003(2)
C13 0.032(3) 0.040(3) 0.033(3) -0.008(2) 0.012(2) -0.001(2)
C14 0.038(3) 0.016(2) 0.062(4) -0.009(2) 0.009(3) 0.001(2)
C15 0.055(4) 0.021(2) 0.054(4) -0.010(2) 0.023(3) 0.004(2)
C16 0.069(5) 0.060(4) 0.035(4) -0.025(3) 0.006(3) -0.003(4)
C17 0.048(9) 0.049(8) 0.040(9) -0.005(6) 0.018(7) 0.005(7)
O3 0.026(5) 0.037(4) 0.021(4) 0.002(3) 0.006(3) 0.001(3)
C18 0.065(9) 0.057(8) 0.036(7) 0.000(6) 0.020(7) -0.006(7)
C19 0.069(9) 0.062(8) 0.048(8) 0.021(7) 0.008(7) 0.016(7)
O4 0.055(10) 0.055(8) 0.044(7) 0.005(6) 0.004(6) 0.022(7)
C20 0.069(9) 0.053(7) 0.068(8) 0.004(6) 0.020(7) 0.009(6)
C21 0.052(8) 0.046(7) 0.075(10) 0.013(7) 0.026(7) 0.016(6)
C17' 0.051(12) 0.074(16) 0.026(8) -0.015(8) 0.013(8) 0.005(10)
O3' 0.070(8) 0.053(6) 0.044(6) -0.003(5) -0.004(6) 0.009(6)
C18' 0.050(8) 0.055(7) 0.035(6) 0.001(5) 0.000(6) -0.002(6)
C19' 0.056(9) 0.047(7) 0.023(6) 0.016(5) 0.005(6) 0.010(6)
O4' 0.040(6) 0.038(5) 0.033(5) 0.002(4) 0.012(4) 0.002(4)
C20' 0.062(9) 0.021(5) 0.031(7) 0.005(4) -0.005(6) 0.010(5)
C21' 0.048(7) 0.035(6) 0.026(6) -0.007(5) 0.004(6) 0.027(5)
C22 0.052(4) 0.019(2) 0.072(5) 0.007(3) 0.024(4) 0.002(2)
C23 0.043(3) 0.022(2) 0.051(4) -0.004(2) 0.017(3) -0.008(2)
C24 0.039(4) 0.096(6) 0.058(5) 0.027(4) 0.020(4) 0.023(4)
C25 0.038(4) 0.050(4) 0.056(4) 0.002(3) 0.008(3) -0.004(3)
O1W 0.054(3) 0.057(3) 0.074(4) 0.013(3) 0.020(3) -0.011(3)
O2W 0.052(3) 0.090(5) 0.074(4) -0.020(3) 0.025(3) -0.020(3)
O3W 0.045(3) 0.048(3) 0.066(3) 0.021(2) 0.024(2) 0.001(2)

loop_
_atom_type_symbol
_atom_type_description
_atom_type_scat_dispersion_real
_atom_type_scat_dispersion_imag
_atom_type_scat_source
C C 0.0033 0.0016 'International Tables Vol C Tables 4.2.6.8 and 6.1.1.4'
H H 0.0000 0.0000 'International Tables Vol C Tables 4.2.6.8 and 6.1.1.4'
N N 0.0061 0.0033 'International Tables Vol C Tables 4.2.6.8 and 6.1.1.4'
O O 0.0106 0.0060 'International Tables Vol C Tables 4.2.6.8 and 6.1.1.4'
Br Br -0.2901 2.4595 'International Tables Vol C Tables 4.2.6.8 and 6.1.1.4'

loop_
_geom_angle_atom_site_label_1
_geom_angle_atom_site_label_2
_geom_angle_atom_site_label_3
_geom_angle
_geom_angle_site_symmetry_3
C11 O1 C14 116.3(4) .
C16 O2 C15 109.4(5) .
C21' O5 C22 120.0(8) .
C21' O5 C21 28.8(7) .
C22 O5 C21 102.3(8) .
C12 O6 C23 117.2(4) .
C1 N1 C5 139.6(14) .
C1 N1 C1' 30.0(10) .
C5 N1 C1' 110.3(8) .
C1 N1 C24 100.1(14) .
C5 N1 C24 119.8(6) .
C1' N1 C24 129.9(8) .
N1 C1 C2 111(2) .
C1 C2 C3 125(3) .
C2 C3 C4 116(3) .
C2 C3 C6 120(3) .
C4 C3 C6 124(3) .
C3 C4 C5 124(2) .
C7 C6 C3 128(2) .
C6 C7 C8 127.9(19) .
C2' C1' N1 125.8(11) .
C1' C2' C3' 121.3(11) .
C2' C3' C4' 115.4(11) .
C2' C3' C6' 128.3(10) .
C4' C3' C6' 115.8(9) .
C5 C4' C3' 118.7(10) .
C3' C6' C7' 119.9(8) .
C3' C6' C7' 116.4(8) 5_667
C7' C6' C7' 87.9(7) 5_667
C8 C7' C6' 112.2(8) .
C8 C7' C6' 116.9(7) 5_667
C6' C7' C6' 92.1(7) 5_667
N1 C5 C4' 128.3(8) .
N1 C5 C4 104.0(13) .
C4' C5 C4 24.3(9) .
C9 C8 C13 120.6(6) .
C9 C8 C7' 114.1(7) .
C13 C8 C7' 120.4(6) .
C9 C8 C7 128.4(10) .
C13 C8 C7 107.1(11) .
C7' C8 C7 44.2(8) .
C8 C9 C10 120.7(6) .
C11 C10 C9 118.8(6) .
O1 C11 C10 125.1(5) .
O1 C11 C12 114.4(5) .
C10 C11 C12 120.5(5) .
C13 C12 O6 125.6(5) .
C13 C12 C11 119.2(5) .
O6 C12 C11 115.2(5) .
C12 C13 C8 120.0(6) .
O1 C14 C15 107.0(5) .
O2 C15 C14 108.7(5) .
C17' C16 O2 112.8(11) .
C17' C16 C17 19.0(14) .
O2 C16 C17 105.4(12) .
O3 C17 C16 118(2) .
C17 O3 C18 114.8(13) .
O3 C18 C19 106.5(14) .
O4 C19 C18 114.3(15) .
C20 O4 C19 123.9(15) .
O4 C20 C21 109.5(17) .
C20 C21 O5 107.6(15) .
O3' C17' C16 107.1(17) .
C17' O3' C18' 112.0(14) .
C19' C18' O3' 100.7(13) .
O4' C19' C18' 110.2(12) .
C20' O4' C19' 113.6(11) .
O4' C20' C21' 109.8(11) .
O5 C21' C20' 106.3(9) .
O5 C22 C23 108.9(5) .
O6 C23 C22 107.1(5) .
N1 C24 C25 113.6(6) .
N2 C25 C24 112.8(6) .

loop_
_geom_bond_atom_site_label_1
_geom_bond_atom_site_label_2
_geom_bond_distance
_geom_bond_site_symmetry_2
O1 C11 1.366(7) .
O1 C14 1.456(6) .
O2 C16 1.438(8) .
O2 C15 1.440(8) .
O5 C21' 1.392(12) .
O5 C22 1.414(8) .
O5 C21 1.64(2) .
O6 C12 1.379(6) .
O6 C23 1.428(6) .
N1 C1 1.29(2) .
N1 C5 1.350(9) .
N1 C1' 1.415(16) .
N1 C24 1.478(10) .
N2 C25 1.510(9) .
C1 C2 1.33(3) .
C2 C3 1.36(4) .
C3 C4 1.41(4) .
C3 C6 1.47(3) .
C4 C5 1.43(4) .
C6 C7 1.25(3) .
C7 C8 1.640(17) .
C1' C2' 1.36(2) .
C2' C3' 1.393(17) .
C3' C4' 1.418(13) .
C3' C6' 1.510(15) .
C4' C5 1.391(14) .
C6' C7' 1.543(12) .
C6' C7' 1.636(15) 5_667
C7' C8 1.527(11) .
C7' C6' 1.636(15) 5_667
C8 C9 1.368(11) .
C8 C13 1.378(9) .
C9 C10 1.390(9) .
C10 C11 1.368(8) .
C11 C12 1.420(7) .
C12 C13 1.366(8) .
C14 C15 1.481(10) .
C16 C17' 1.40(3) .
C16 C17 1.56(3) .
C17 O3 1.41(3) .
O3 C18 1.453(14) .
C18 C19 1.460(18) .
C19 O4 1.446(14) .
O4 C20 1.39(2) .
C20 C21 1.43(3) .
C17' O3' 1.40(3) .
O3' C18' 1.463(13) .
C18' C19' 1.441(16) .
C19' O4' 1.421(12) .
O4' C20' 1.396(16) .
C20' C21' 1.526(17) .
C22 C23 1.480(9) .
C24 C25 1.517(12) .
